data_7059069
loop_
_publ_author_name
'Vaddamanu, Moulali'
'Velappan, Kavitha'
'Prabusankar, Ganesan'

_publ_section_title
;
 Highly active mesoionic chalcogenone zinc(ii) derivatives for C--S
 cross-coupling reactions
;
_journal_issue 1
_journal_name_full 'New Journal of Chemistry'
_journal_page_first 129
_journal_page_last 140
_journal_paper_doi 10.1039/C9NJ04440J
_journal_volume 44
_journal_year 2020
_chemical_formula_moiety 'C32 H30 Br4 N6 Se2 Zn2, C6 H6'
_chemical_formula_sum 'C38 H36 Br4 N6 Se2 Zn2'
_chemical_formula_weight 1185.07
_space_group_crystal_system triclinic
_space_group_IT_number 2
_space_group_name_Hall '-P 1'
_space_group_name_H-M_alt 'P -1'
_symmetry_Int_Tables_number 2
_atom_sites_solution_primary iterative
_audit_creation_date 2019-11-13
_audit_creation_method
;
Olex2 1.2
(compiled 2018.05.29 svn.r3508 for OlexSys, GUI svn.r5506)
;
_audit_update_record
;
2019-11-13 deposited with the CCDC.	2019-11-19 downloaded from the CCDC.
;
_cell_angle_alpha 70.474(8)
_cell_angle_beta 77.488(7)
_cell_angle_gamma 76.996(7)
_cell_formula_units_Z 1
_cell_length_a 7.5364(5)
_cell_length_b 12.0785(11)
_cell_length_c 13.2048(12)
_cell_measurement_reflns_used 2606
_cell_measurement_temperature 293
_cell_measurement_theta_max 29.0042
_cell_measurement_theta_min 2.9927
_cell_volume 1090.66(17)
_computing_cell_refinement
;
CrysAlisPro, Agilent Technologies,
Version 1.171.35.19 (release 27-10-2011 CrysAlis171 .NET)
(compiled Oct 27 2011,15:02:11)
;
_computing_data_collection
;
CrysAlisPro, Agilent Technologies,
Version 1.171.35.19 (release 27-10-2011 CrysAlis171 .NET)
(compiled Oct 27 2011,15:02:11)
;
_computing_data_reduction
;
CrysAlisPro, Agilent Technologies,
Version 1.171.35.19 (release 27-10-2011 CrysAlis171 .NET)
(compiled Oct 27 2011,15:02:11)
;
_computing_molecular_graphics 'Olex2 (Dolomanov et al., 2009)'
_computing_publication_material 'Olex2 (Dolomanov et al., 2009)'
_computing_structure_refinement 'olex2.refine (Bourhis et al., 2015)'
_computing_structure_solution 'olex2.solve (Bourhis et al., 2015)'
_diffrn_ambient_temperature 293.0
_diffrn_detector_area_resol_mean 16.1293
_diffrn_measured_fraction_theta_full 0.9987
_diffrn_measured_fraction_theta_max 0.8464
_diffrn_measurement_details
;
#__ type_ start__ end____ width___ exp.time_
  1 omega    0.00   46.00   1.0000    3.3200
omega____ theta____ kappa____ phi______ frames
    -      -17.7643   57.0000   60.0000 46

#__ type_ start__ end____ width___ exp.time_
  2 omega  -38.00   -6.00   1.0000    3.3200
omega____ theta____ kappa____ phi______ frames
    -      -17.7643   57.0000 -120.0000 32

#__ type_ start__ end____ width___ exp.time_
  3 omega  -63.00  -32.00   1.0000    3.3200
omega____ theta____ kappa____ phi______ frames
    -      -17.7643  105.0000   86.0000 31

#__ type_ start__ end____ width___ exp.time_
  4 omega   -9.00   90.00   1.0000    3.3200
omega____ theta____ kappa____ phi______ frames
    -       19.6393   77.0000    0.0000 99

#__ type_ start__ end____ width___ exp.time_
  5 omega  -49.00   41.00   1.0000    3.3200
omega____ theta____ kappa____ phi______ frames
    -       19.6393  -57.0000  120.0000 90

#__ type_ start__ end____ width___ exp.time_
  6 omega  -10.00   16.00   1.0000    3.3200
omega____ theta____ kappa____ phi______ frames
    -       19.6393 -105.0000  -13.0000 26

#__ type_ start__ end____ width___ exp.time_
  7 omega   -2.00   88.00   1.0000    3.3200
omega____ theta____ kappa____ phi______ frames
    -       19.6393   57.0000  -90.0000 90
;
_diffrn_measurement_device_type 'SuperNova, Dual, Cu at zero, Eos'
_diffrn_measurement_method '\w scans'
_diffrn_orient_matrix_UB_11 -0.0592434000
_diffrn_orient_matrix_UB_12 0.0153142000
_diffrn_orient_matrix_UB_13 0.0446670000
_diffrn_orient_matrix_UB_21 0.0190289000
_diffrn_orient_matrix_UB_22 -0.0597857000
_diffrn_orient_matrix_UB_23 0.0331784000
_diffrn_orient_matrix_UB_31 0.0753995000
_diffrn_orient_matrix_UB_32 0.0135345000
_diffrn_orient_matrix_UB_33 0.0152038000
_diffrn_radiation_monochromator mirror
_diffrn_radiation_type 'Mo K\a'
_diffrn_radiation_wavelength 0.71073
_diffrn_reflns_av_R_equivalents 0.0368
_diffrn_reflns_av_unetI/netI 0.0711
_diffrn_reflns_limit_h_max 10
_diffrn_reflns_limit_h_min -10
_diffrn_reflns_limit_k_max 15
_diffrn_reflns_limit_k_min -16
_diffrn_reflns_limit_l_max 16
_diffrn_reflns_limit_l_min -17
_diffrn_reflns_number 8943
_diffrn_reflns_theta_full 25.0000
_diffrn_reflns_theta_max 29.07
_diffrn_reflns_theta_min 3.00
_diffrn_source 'SuperNova (Mo) X-ray Source'
_exptl_absorpt_coefficient_mu 6.465
_exptl_absorpt_correction_T_max 1.00000
_exptl_absorpt_correction_T_min 0.39460
_exptl_absorpt_correction_type multi-scan
_exptl_absorpt_process_details
;
CrysAlisPro, Agilent Technologies,
Version 1.171.35.19 (release 27-10-2011 CrysAlis171 .NET)
(compiled Oct 27 2011,15:02:11)
Empirical absorption correction using spherical harmonics,
 implemented in SCALE3 ABSPACK scaling algorithm.
;
_exptl_crystal_colour 'metallic brownish brown'
_exptl_crystal_colour_lustre metallic
_exptl_crystal_colour_modifier brownish
_exptl_crystal_colour_primary brown
_exptl_crystal_density_diffrn 1.8041
_exptl_crystal_description prism
_exptl_crystal_F_000 573.6335
_exptl_crystal_size_max 0.5
_exptl_crystal_size_mid 0.4
_exptl_crystal_size_min 0.3
_refine_diff_density_max 0.9389
_refine_diff_density_min -0.9823
_refine_diff_density_rms 0.2017
_refine_ls_d_res_high 0.7314
_refine_ls_d_res_low 6.7930
_refine_ls_goodness_of_fit_ref 1.0106
_refine_ls_hydrogen_treatment constr
_refine_ls_matrix_type full
_refine_ls_number_constraints 33
_refine_ls_number_parameters 236
_refine_ls_number_reflns 4952
_refine_ls_number_restraints 0
_refine_ls_restrained_S_all 1.0106
_refine_ls_R_factor_all 0.0836
_refine_ls_R_factor_gt 0.0467
_refine_ls_shift/su_max 0.0000
_refine_ls_shift/su_mean 0.0000
_refine_ls_structure_factor_coef Fsqd
_refine_ls_weighting_details 'w=1/[\s^2^(Fo^2^)+(0.0341P)^2^] where P=(Fo^2^+2Fc^2^)/3'
_refine_ls_weighting_scheme calc
_refine_ls_wR_factor_gt 0.0850
_refine_ls_wR_factor_ref 0.1039
_reflns_Friedel_coverage 0.0
_reflns_limit_h_max 10
_reflns_limit_h_min -9
_reflns_limit_k_max 16
_reflns_limit_k_min -14
_reflns_limit_l_max 17
_reflns_limit_l_min 0
_reflns_number_gt 3258
_reflns_number_total 4952
_reflns_threshold_expression I>=2u(I)
_cod_data_source_file c9nj04440j2.cif
_cod_data_source_block 5
_cod_depositor_comments
;Adding full bibliography for 7059065--7059073.cif.

 Adding full bibliography for 7059065--7059073.cif.
;
_cod_original_cell_volume 1090.67(17)
_cod_database_code 7059069
_chemical_oxdiff_formula 'C20 H20 N4 Se Zn Br'
_reflns_odcompleteness_completeness 99.87
_reflns_odcompleteness_iscentric 1
_reflns_odcompleteness_theta 26.32
_olex2_refinement_description
;
1. Fixed Uiso
 At 1.2 times of:
  All C(H) groups, All C(H,H) groups
 At 1.5 times of:
  All C(H,H,H) groups
2.a Secondary CH2 refined with riding coordinates:
 C10(H10a,H10b)
2.b Aromatic/amide H refined with riding coordinates:
 C16(H16), C12(H12), C6(H6), C9(H9), C8(H8), C7(H7), C15(H15), C13(H13),
 C14(H14), C5(H5), C18(H18), C17(H17), C19(H19)
2.c Idealised Me refined as rotating group:
 C3(H3a,H3b,H3c)
;
_olex2_submission_special_instructions 'No special instructions were received'

loop_
_space_group_symop_id
_space_group_symop_operation_xyz
1 x,y,z
2 -x,-y,-z

loop_
_atom_site_label
_atom_site_type_symbol
_atom_site_fract_x
_atom_site_fract_y
_atom_site_fract_z
_atom_site_U_iso_or_equiv
_atom_site_adp_type
_atom_site_occupancy
_atom_site_refinement_flags_posn
Se1 Se 0.47700(7) 0.20469(5) 0.67744(4) 0.04409(16) Uani 1.000000 .
Br2 Br 0.26945(7) 0.55347(5) 0.56489(4) 0.04629(16) Uani 1.000000 .
Zn1 Zn 0.43230(8) 0.37062(5) 0.51425(5) 0.04299(18) Uani 1.000000 .
Br1 Br 0.29282(8) 0.35287(6) 0.37904(5) 0.05742(19) Uani 1.000000 .
N1 N 0.8622(6) 0.2189(4) 0.6527(3) 0.0378(10) Uani 1.000000 .
C1 C 0.6881(6) 0.2412(4) 0.7053(4) 0.0341(11) Uani 1.000000 .
C2 C 0.7089(7) 0.2927(4) 0.7806(4) 0.0382(12) Uani 1.000000 .
N3 N 0.8905(6) 0.2986(4) 0.7635(3) 0.0395(10) Uani 1.000000 .
N2 N 0.9867(6) 0.2538(4) 0.6859(3) 0.0419(10) Uani 1.000000 .
C4 C 0.5753(7) 0.3292(5) 0.8695(4) 0.0400(12) Uani 1.000000 .
C10 C 0.9273(7) 0.1585(5) 0.5677(4) 0.0434(13) Uani 1.000000 .
H10a H 0.8232(7) 0.1572(5) 0.5362(4) 0.0521(16) Uiso 1.000000 R
H10b H 1.0119(7) 0.2029(5) 0.5104(4) 0.0521(16) Uiso 1.000000 R
C11 C 1.0226(8) 0.0332(5) 0.6129(4) 0.0414(13) Uani 1.000000 .
C16 C 0.9239(9) -0.0602(6) 0.6604(4) 0.0584(16) Uani 1.000000 .
H16 H 0.7965(9) -0.0463(6) 0.6645(4) 0.070(2) Uiso 1.000000 R
C12 C 1.2117(9) 0.0100(5) 0.6063(5) 0.0575(16) Uani 1.000000 .
H12 H 1.2791(9) 0.0719(5) 0.5733(5) 0.0690(19) Uiso 1.000000 R
C6 C 0.3016(9) 0.4498(6) 0.9288(5) 0.0692(19) Uani 1.000000 .
H6 H 0.2011(9) 0.5097(6) 0.9122(5) 0.083(2) Uiso 1.000000 R
C3 C 0.9899(8) 0.3516(6) 0.8148(4) 0.0564(16) Uani 1.000000 .
H3a H 0.945(3) 0.4356(7) 0.799(2) 0.085(2) Uiso 1.000000 GR
H3b H 0.971(4) 0.315(2) 0.8921(5) 0.085(2) Uiso 1.000000 GR
H3c H 1.1192(10) 0.339(3) 0.787(2) 0.085(2) Uiso 1.000000 GR
C9 C 0.6003(9) 0.2746(6) 0.9757(5) 0.0670(18) Uani 1.000000 .
H9 H 0.7016(9) 0.2154(6) 0.9924(5) 0.080(2) Uiso 1.000000 R
C8 C 0.4750(11) 0.3077(7) 1.0578(5) 0.084(2) Uani 1.000000 .
H8 H 0.4923(11) 0.2708(7) 1.1298(5) 0.101(3) Uiso 1.000000 R
C7 C 0.3245(10) 0.3947(7) 1.0338(5) 0.076(2) Uani 1.000000 .
H7 H 0.2390(10) 0.4157(7) 1.0894(5) 0.091(2) Uiso 1.000000 R
C15 C 1.0175(12) -0.1751(6) 0.7021(5) 0.073(2) Uani 1.000000 .
H15 H 0.9522(12) -0.2381(6) 0.7346(5) 0.088(2) Uiso 1.000000 R
C13 C 1.3019(10) -0.1045(7) 0.6483(6) 0.075(2) Uani 1.000000 .
H13 H 1.4294(10) -0.1189(7) 0.6443(6) 0.090(3) Uiso 1.000000 R
C14 C 1.2065(12) -0.1955(7) 0.6951(5) 0.077(2) Uani 1.000000 .
H14 H 1.2685(12) -0.2723(7) 0.7228(5) 0.092(3) Uiso 1.000000 R
C5 C 0.4261(8) 0.4176(5) 0.8465(4) 0.0529(15) Uani 1.000000 .
H5 H 0.4091(8) 0.4561(5) 0.7746(4) 0.0635(18) Uiso 1.000000 R
C18 C 0.987(3) 0.0148(12) 1.0912(9) 0.165(7) Uani 1.000000 .
H18 H 0.972(3) 0.0261(12) 1.1591(9) 0.198(9) Uiso 1.000000 R
C17 C 0.843(3) -0.0331(14) 1.0773(19) 0.249(12) Uani 1.000000 .
H17 H 0.748(3) -0.0525(14) 1.1348(19) 0.299(15) Uiso 1.000000 R
C19 C 1.160(3) 0.0513(10) 1.0181(15) 0.194(8) Uani 1.000000 .
H19 H 1.251(3) 0.0804(10) 1.0350(15) 0.233(10) Uiso 1.000000 R

loop_
_atom_site_aniso_label
_atom_site_aniso_U_11
_atom_site_aniso_U_22
_atom_site_aniso_U_33
_atom_site_aniso_U_12
_atom_site_aniso_U_13
_atom_site_aniso_U_23
Se1 0.0428(3) 0.0448(3) 0.0454(3) -0.0142(3) -0.0125(2) -0.0064(3)
Br2 0.0349(3) 0.0400(3) 0.0561(3) -0.0027(2) -0.0026(2) -0.0094(3)
Zn1 0.0400(4) 0.0421(4) 0.0466(4) -0.0065(3) -0.0127(3) -0.0093(3)
Br1 0.0526(4) 0.0698(4) 0.0554(4) -0.0119(3) -0.0194(3) -0.0180(3)
N1 0.038(3) 0.044(3) 0.035(2) -0.001(2) -0.0126(19) -0.016(2)
C1 0.032(3) 0.033(3) 0.035(3) -0.005(2) -0.006(2) -0.007(2)
C2 0.038(3) 0.033(3) 0.041(3) -0.006(2) -0.010(2) -0.006(2)
N3 0.033(2) 0.044(3) 0.046(2) -0.001(2) -0.014(2) -0.018(2)
N2 0.036(3) 0.051(3) 0.043(2) -0.005(2) -0.005(2) -0.022(2)
C4 0.040(3) 0.044(3) 0.036(3) -0.009(3) -0.003(2) -0.012(2)
C10 0.046(3) 0.051(3) 0.036(3) -0.003(3) -0.005(2) -0.020(3)
C11 0.049(3) 0.045(3) 0.036(3) -0.001(3) -0.010(2) -0.022(3)
C16 0.064(4) 0.065(4) 0.053(4) -0.014(4) -0.011(3) -0.022(3)
C12 0.062(4) 0.052(4) 0.064(4) 0.004(3) -0.016(3) -0.028(3)
C6 0.053(4) 0.075(5) 0.078(5) 0.004(4) -0.001(3) -0.036(4)
C3 0.052(4) 0.074(4) 0.060(4) -0.019(3) -0.013(3) -0.033(3)
C9 0.070(5) 0.067(5) 0.052(4) 0.003(4) -0.009(3) -0.012(3)
C8 0.111(7) 0.100(6) 0.040(4) -0.021(5) -0.001(4) -0.023(4)
C7 0.082(5) 0.093(6) 0.062(4) -0.024(5) 0.019(4) -0.046(4)
C15 0.113(7) 0.056(5) 0.061(4) -0.033(5) -0.009(4) -0.021(4)
C13 0.068(5) 0.074(5) 0.090(5) 0.018(4) -0.031(4) -0.041(5)
C14 0.109(7) 0.055(5) 0.072(5) 0.010(5) -0.034(4) -0.030(4)
C5 0.052(4) 0.057(4) 0.048(3) -0.008(3) -0.006(3) -0.017(3)
C18 0.33(2) 0.085(9) 0.027(5) 0.046(10) -0.014(9) -0.010(5)
C17 0.32(3) 0.081(11) 0.17(2) 0.067(13) 0.083(16) 0.051(10)
C19 0.33(2) 0.099(9) 0.079(7) 0.083(11) -0.041(12) 0.002(8)

loop_
_atom_type_symbol
_atom_type_scat_dispersion_real
_atom_type_scat_dispersion_imag
_atom_type_scat_Cromer_Mann_a1
_atom_type_scat_Cromer_Mann_a2
_atom_type_scat_Cromer_Mann_a3
_atom_type_scat_Cromer_Mann_a4
_atom_type_scat_Cromer_Mann_b1
_atom_type_scat_Cromer_Mann_b2
_atom_type_scat_Cromer_Mann_b3
_atom_type_scat_Cromer_Mann_b4
_atom_type_scat_Cromer_Mann_c
_atom_type_scat_source
_atom_type_scat_dispersion_source
C 0.00347 0.00161 2.31000 1.02000 1.58860 0.86500 20.84390 10.20750 0.56870 51.65120 0.215599998832 'International Tables Volume C Table 6.1.1.4 (pp. 500-502)' 'Henke, Gullikson and Davis, At. Data and Nucl. Data Tables, 1993, 54, 2'
H 0.00000 0.00000 0.49300 0.32291 0.14019 0.04081 10.51090 26.12570 3.14236 57.79970 0.0030380000826 'International Tables Volume C Table 6.1.1.4 (pp. 500-502)' 'Henke, Gullikson and Davis, At. Data and Nucl. Data Tables, 1993, 54, 2'
Zn 0.31207 1.46666 14.07430 7.03180 5.16520 2.41000 3.26550 0.23330 10.31630 58.70970 1.30410003662 'International Tables Volume C Table 6.1.1.4 (pp. 500-502)' 'Henke, Gullikson and Davis, At. Data and Nucl. Data Tables, 1993, 54, 2'
N 0.00653 0.00323 12.21260 3.13220 2.01250 1.16630 0.00570 9.89330 28.99750 0.58260 -11.5290002823 'International Tables Volume C Table 6.1.1.4 (pp. 500-502)' 'Henke, Gullikson and Davis, At. Data and Nucl. Data Tables, 1993, 54, 2'
Br -0.28346 2.55990 17.17890 5.23580 5.63770 3.98510 2.17230 16.57960 0.26090 41.43280 2.95569992065 'International Tables Volume C Table 6.1.1.4 (pp. 500-502)' 'Henke, Gullikson and Davis, At. Data and Nucl. Data Tables, 1993, 54, 2'
Se -0.08110 2.30834 17.00060 5.81960 3.97310 4.35430 2.40980 0.27260 15.23720 43.81630 2.84089994431 'International Tables Volume C Table 6.1.1.4 (pp. 500-502)' 'Henke, Gullikson and Davis, At. Data and Nucl. Data Tables, 1993, 54, 2'

loop_
_geom_angle_atom_site_label_1
_geom_angle_atom_site_label_2
_geom_angle_atom_site_label_3
_geom_angle
_geom_angle_site_symmetry_1
_geom_angle_site_symmetry_3
C1 Se1 Zn1 97.55(14) . .
Br2 Zn1 Se1 109.84(3) . .
Br2 Zn1 Se1 108.66(3) 2_666 .
Br1 Zn1 Se1 120.51(3) . .
Br1 Zn1 Br2 108.74(3) . .
Br1 Zn1 Br2 111.20(3) . 2_666
N2 N1 C1 114.0(4) . .
C10 N1 C1 128.6(4) . .
C10 N1 N2 117.4(4) . .
N1 C1 Se1 125.3(3) . .
C2 C1 Se1 130.8(4) . .
C2 C1 N1 103.9(4) . .
N3 C2 C1 105.1(4) . .
C4 C2 C1 131.6(5) . .
C4 C2 N3 123.2(4) . .
N2 N3 C2 113.4(4) . .
C3 N3 C2 129.3(4) . .
C3 N3 N2 117.3(4) . .
N3 N2 N1 103.5(4) . .
C9 C4 C2 120.1(5) . .
C5 C4 C2 120.8(4) . .
C5 C4 C9 119.1(5) . .
C11 C10 N1 111.5(4) . .
C16 C11 C10 121.2(5) . .
C12 C11 C10 119.6(5) . .
C12 C11 C16 119.2(5) . .
C15 C16 C11 119.4(6) . .
C13 C12 C11 120.6(7) . .
C5 C6 C7 120.3(6) . .
C8 C9 C4 119.9(6) . .
C7 C8 C9 120.4(6) . .
C8 C7 C6 119.6(6) . .
C14 C15 C16 120.2(7) . .
C14 C13 C12 120.5(7) . .
C13 C14 C15 120.2(7) . .
C6 C5 C4 120.6(5) . .
C19 C18 C17 132.8(12) . .
C19 C17 C18 121.3(18) 2_757 .
C17 C19 C18 105.9(17) 2_757 .

loop_
_geom_bond_atom_site_label_1
_geom_bond_atom_site_label_2
_geom_bond_distance
_geom_bond_site_symmetry_2
Se1 Zn1 2.4285(8) .
Se1 C1 1.881(5) .
Br2 Zn1 2.4986(8) .
Br2 Zn1 2.5008(9) 2_666
Zn1 Br1 2.3471(7) .
N1 C1 1.359(6) .
N1 N2 1.315(5) .
N1 C10 1.476(5) .
C1 C2 1.388(6) .
C2 N3 1.352(6) .
C2 C4 1.489(6) .
N3 N2 1.319(5) .
N3 C3 1.469(6) .
C4 C9 1.371(7) .
C4 C5 1.374(7) .
C10 C11 1.502(7) .
C11 C16 1.386(8) .
C11 C12 1.378(7) .
C16 C15 1.394(8) .
C12 C13 1.382(8) .
C6 C7 1.353(9) .
C6 C5 1.374(7) .
C9 C8 1.379(8) .
C8 C7 1.374(9) .
C15 C14 1.378(9) .
C13 C14 1.347(10) .
C18 C17 1.41(2) .
C18 C19 1.50(2) .
C17 C19 1.36(2) 2_757
